data_7132032
loop_
_publ_author_name
'Shi, Minglin'
'Xie, Mo'
'Wan, Shigang'
'Zou, Chao'
'Liu, Yuliang'
'Zhou, Xinyan'
'Yang, Peng'
'Chang, Xiaoyong'
'Lu, Wei'

_publ_section_title
;
 Circularly polarized chemiluminescence from planarly chiral
 bis(adamantylidene-1,2-dioxetane)s
;
_journal_name_full 'Chemical Communications'
_journal_paper_doi 10.1039/D3CC03389A
_journal_year 2023
_chemical_absolute_configuration ad
_chemical_formula_moiety 'C36 H26 Cl2 O6'
_chemical_formula_sum 'C36 H26 Cl2 O6'
_chemical_formula_weight 625.47
_space_group_crystal_system orthorhombic
_space_group_IT_number 19
_space_group_name_Hall 'P 2ac 2ab'
_space_group_name_H-M_alt 'P 21 21 21'
_atom_sites_solution_hydrogens geom
_atom_sites_solution_primary dual
_audit_creation_date 2021-04-02
_audit_creation_method
;
Olex2 1.3
(compiled 2020.11.12 svn.r5f609507 for OlexSys, GUI svn.r6272)
;
_audit_update_record
;
2023-08-07 deposited with the CCDC.	2023-08-16 downloaded from the CCDC.
;
_cell_angle_alpha 90
_cell_angle_beta 90
_cell_angle_gamma 90
_cell_formula_units_Z 4
_cell_length_a 7.2696(4)
_cell_length_b 19.8223(11)
_cell_length_c 20.3510(11)
_cell_measurement_reflns_used 9837
_cell_measurement_temperature 100.0
_cell_measurement_theta_max 68.37
_cell_measurement_theta_min 3.11
_cell_volume 2932.6(3)
_computing_cell_refinement 'SAINT V8.40A (Bruker, 2019)'
_computing_data_collection 'APEX 3 (Bruker 2021)'
_computing_data_reduction 'SAINT V8.40A (Bruker, 2019)'
_computing_molecular_graphics 'Olex2 1.3 (Dolomanov et al., 2009)'
_computing_publication_material 'Olex2 1.3 (Dolomanov et al., 2009)'
_computing_structure_refinement 'SHELXL 2018/3 (Sheldrick, 2015)'
_computing_structure_solution 'SHELXT 2014/5 (Sheldrick, 2014)'
_diffrn_ambient_temperature 100.0
_diffrn_detector 'Bruker PHOTON 100 area detector'
_diffrn_detector_area_resol_mean 7.9
_diffrn_detector_type 'CMOS area detector'
_diffrn_measured_fraction_theta_full 1.000
_diffrn_measured_fraction_theta_max 0.998
_diffrn_measurement_device 'three-circle diffractometer'
_diffrn_measurement_device_type 'Bruker D8 VENTURE'
_diffrn_measurement_method '\w and \f scans'
_diffrn_radiation_monochromator 'mirror optics'
_diffrn_radiation_probe x-ray
_diffrn_radiation_type CuK\a
_diffrn_radiation_wavelength 1.54178
_diffrn_reflns_av_R_equivalents 0.0477
_diffrn_reflns_av_unetI/netI 0.0307
_diffrn_reflns_Laue_measured_fraction_full 1.000
_diffrn_reflns_Laue_measured_fraction_max 0.998
_diffrn_reflns_limit_h_max 8
_diffrn_reflns_limit_h_min -8
_diffrn_reflns_limit_k_max 23
_diffrn_reflns_limit_k_min -23
_diffrn_reflns_limit_l_max 24
_diffrn_reflns_limit_l_min -24
_diffrn_reflns_number 26930
_diffrn_reflns_point_group_measured_fraction_full 1.000
_diffrn_reflns_point_group_measured_fraction_max 0.998
_diffrn_reflns_theta_full 67.679
_diffrn_reflns_theta_max 68.384
_diffrn_reflns_theta_min 3.112
_diffrn_source 'microfocus sealed X-ray tube'
_diffrn_source_current 1.1
_diffrn_source_power 0.055
_diffrn_source_type 'Incoatec I\ms'
_diffrn_source_voltage 50.0
_diffrn_standards_number 0
_exptl_absorpt_coefficient_mu 2.395
_exptl_absorpt_correction_T_max 0.7531
_exptl_absorpt_correction_T_min 0.6014
_exptl_absorpt_correction_type multi-scan
_exptl_absorpt_process_details
;
SADABS-2016/2 (Bruker,2016/2) was used for absorption correction.
wR2(int) was 0.1055 before and 0.0653 after correction.
The Ratio of minimum to maximum transmission is 0.7986.
The \l/2 correction factor is Not present.
;
_exptl_crystal_colour colourless
_exptl_crystal_colour_primary colourless
_exptl_crystal_density_diffrn 1.417
_exptl_crystal_description block
_exptl_crystal_F_000 1296
_exptl_crystal_size_max 0.35
_exptl_crystal_size_mid 0.28
_exptl_crystal_size_min 0.22
_refine_diff_density_max 0.225
_refine_diff_density_min -0.173
_refine_diff_density_rms 0.039
_refine_ls_abs_structure_details
;
 Flack x determined using 2227 quotients [(I+)-(I-)]/[(I+)+(I-)]
 (Parsons, Flack and Wagner, Acta Cryst. B69 (2013) 249-259).
;
_refine_ls_abs_structure_Flack -0.001(6)
_refine_ls_extinction_method none
_refine_ls_goodness_of_fit_ref 1.029
_refine_ls_hydrogen_treatment constr
_refine_ls_matrix_type full
_refine_ls_number_parameters 401
_refine_ls_number_reflns 5386
_refine_ls_number_restraints 0
_refine_ls_restrained_S_all 1.029
_refine_ls_R_factor_all 0.0287
_refine_ls_R_factor_gt 0.0281
_refine_ls_shift/su_max 0.001
_refine_ls_shift/su_mean 0.000
_refine_ls_structure_factor_coef Fsqd
_refine_ls_weighting_details 'w=1/[\s^2^(Fo^2^)+(0.0380P)^2^+0.9302P] where P=(Fo^2^+2Fc^2^)/3'
_refine_ls_weighting_scheme calc
_refine_ls_wR_factor_gt 0.0728
_refine_ls_wR_factor_ref 0.0732
_reflns_Friedel_coverage 0.752
_reflns_Friedel_fraction_full 1.000
_reflns_Friedel_fraction_max 0.998
_reflns_number_gt 5280
_reflns_number_total 5386
_reflns_threshold_expression 'I > 2\s(I)'
_cod_data_source_file d3cc03389a2.cif
_cod_data_source_block cxy3235_0m
_cod_database_code 7132032
_shelx_shelxl_version_number 2018/3
_shelx_space_group_comment
;
The symmetry employed for this shelxl refinement is uniquely defined
by the following loop, which should always be used as a source of
symmetry information in preference to the above space-group names.
They are only intended as comments.
;
_shelx_estimated_absorpt_t_max 0.621
_shelx_estimated_absorpt_t_min 0.488
_olex2_refinement_description
;
1. Fixed Uiso
 At 1.2 times of:
  All C(H) groups, All C(H,H) groups
 At 1.5 times of:
  All C(H,H,H) groups, All O(H) groups
2.a Secondary CH2 refined with riding coordinates:
 C11(H11A,H11B), C12(H12A,H12B), C28(H28A,H28B), C29(H29A,H29B)
2.b Aromatic/amide H refined with riding coordinates:
 C4(H4A), C5(H5A), C14(H14), C26(H26), C31(H31), C32(H32), C33(H33), C34(H34),
 C35(H35), C36(H36)
2.c Idealised Me refined as rotating group:
 C1(H1A,H1B,H1C), C23(H23A,H23B,H23C)
2.d Idealised tetrahedral OH refined as rotating group:
 O4(H4), O5(H5)
;
_olex2_submission_special_instructions 'No special instructions were received'

loop_
_space_group_symop_operation_xyz
'x, y, z'
'x+1/2, -y+1/2, -z'
'-x, y+1/2, -z+1/2'
'-x+1/2, -y, z+1/2'

loop_
_atom_site_label
_atom_site_type_symbol
_atom_site_fract_x
_atom_site_fract_y
_atom_site_fract_z
_atom_site_U_iso_or_equiv
_atom_site_adp_type
_atom_site_occupancy
_atom_site_site_symmetry_order
_atom_site_calc_flag
_atom_site_refinement_flags_posn
_atom_site_refinement_flags_adp
_atom_site_refinement_flags_occupancy
_atom_site_disorder_assembly
_atom_site_disorder_group
Cl1 Cl 0.20150(9) 0.74675(3) 0.35594(3) 0.02858(15) Uani 1 1 d . . . . .
Cl2 Cl 0.91574(9) 0.47032(3) 0.11185(3) 0.03418(17) Uani 1 1 d . . . . .
O1 O 1.0787(2) 0.60013(9) 0.13464(8) 0.0269(4) Uani 1 1 d . . . . .
O2 O 0.2041(3) 0.82837(8) 0.55539(8) 0.0274(4) Uani 1 1 d . . . . .
O3 O 0.3096(3) 0.84578(8) 0.45369(8) 0.0259(4) Uani 1 1 d . . . . .
O4 O 0.1748(3) 0.59907(8) 0.36653(8) 0.0256(4) Uani 1 1 d . . . . .
H4 H 0.157696 0.627302 0.336365 0.038 Uiso 1 1 calc R U . . .
O5 O 0.5524(2) 0.42200(9) 0.15277(9) 0.0316(4) Uani 1 1 d . . . . .
H5 H 0.628569 0.410773 0.123719 0.047 Uiso 1 1 calc R U . . .
O6 O 1.0851(2) 0.63570(8) 0.23875(8) 0.0252(4) Uani 1 1 d . . . . .
C1 C 1.2532(4) 0.63235(14) 0.12343(12) 0.0311(6) Uani 1 1 d . . . . .
H1A H 1.236720 0.681412 0.123149 0.047 Uiso 1 1 calc R U . . .
H1B H 1.302895 0.617729 0.080990 0.047 Uiso 1 1 calc R U . . .
H1C H 1.339004 0.619840 0.158534 0.047 Uiso 1 1 calc R U . . .
C2 C 1.0124(3) 0.60362(11) 0.19556(11) 0.0207(5) Uani 1 1 d . . . . .
C3 C 0.8337(4) 0.56776(12) 0.20389(11) 0.0213(5) Uani 1 1 d . . . . .
C4 C 0.7147(4) 0.59458(12) 0.25120(11) 0.0233(5) Uani 1 1 d . . . . .
H4A H 0.750765 0.633330 0.275449 0.028 Uiso 1 1 calc R U . . .
C5 C 0.5458(4) 0.56547(12) 0.26305(11) 0.0240(5) Uani 1 1 d . . . . .
H5A H 0.465524 0.585204 0.294470 0.029 Uiso 1 1 calc R U . . .
C6 C 0.4909(3) 0.50735(12) 0.22953(11) 0.0227(5) Uani 1 1 d . . . . .
C7 C 0.3198(4) 0.47586(12) 0.24384(11) 0.0241(5) Uani 1 1 d . . . . .
C8 C 0.1795(4) 0.44849(12) 0.26133(11) 0.0234(5) Uani 1 1 d . . . . .
C9 C 0.0283(3) 0.41141(12) 0.28712(11) 0.0213(5) Uani 1 1 d . . . . .
C10 C 0.0120(3) 0.34200(12) 0.27290(11) 0.0214(5) Uani 1 1 d . . . . .
C11 C 0.1701(3) 0.30277(13) 0.24314(12) 0.0257(5) Uani 1 1 d . . . . .
H11A H 0.219248 0.328055 0.205039 0.031 Uiso 1 1 calc R U . . .
H11B H 0.123837 0.258849 0.226907 0.031 Uiso 1 1 calc R U . . .
C12 C 0.3315(4) 0.28986(14) 0.29421(12) 0.0295(6) Uani 1 1 d . . . . .
H12A H 0.373318 0.242507 0.290233 0.035 Uiso 1 1 calc R U . . .
H12B H 0.436673 0.319464 0.283151 0.035 Uiso 1 1 calc R U . . .
C13 C 0.2736(3) 0.30309(12) 0.36464(12) 0.0247(5) Uani 1 1 d . . . . .
C14 C 0.2993(3) 0.36703(12) 0.39142(11) 0.0221(5) Uani 1 1 d . . . . .
H14 H 0.394541 0.395065 0.374770 0.027 Uiso 1 1 calc R U . . .
C15 C 0.1874(3) 0.39080(11) 0.44249(11) 0.0197(5) Uani 1 1 d . . . . .
C16 C 0.2010(3) 0.46068(11) 0.46082(10) 0.0194(5) Uani 1 1 d . . . . .
C17 C 0.2120(3) 0.51968(12) 0.47309(11) 0.0209(5) Uani 1 1 d . . . . .
C18 C 0.2232(3) 0.59178(11) 0.48026(11) 0.0189(5) Uani 1 1 d . . . . .
C19 C 0.2058(3) 0.63181(11) 0.42359(11) 0.0193(5) Uani 1 1 d . . . . .
C20 C 0.2207(3) 0.70162(12) 0.42854(10) 0.0194(5) Uani 1 1 d . . . . .
C21 C 0.2449(3) 0.73272(11) 0.48953(11) 0.0187(5) Uani 1 1 d . . . . .
C22 C 0.2577(3) 0.80771(12) 0.49568(11) 0.0192(5) Uani 1 1 d . . . . .
C23 C 0.2113(4) 0.90051(12) 0.56448(12) 0.0280(5) Uani 1 1 d . . . . .
H23A H 0.339047 0.915867 0.561141 0.042 Uiso 1 1 calc R U . . .
H23B H 0.162478 0.912015 0.607954 0.042 Uiso 1 1 calc R U . . .
H23C H 0.137114 0.922639 0.530530 0.042 Uiso 1 1 calc R U . . .
C24 C 0.7781(3) 0.51005(12) 0.16964(11) 0.0231(5) Uani 1 1 d . . . . .
C25 C 0.6100(3) 0.47882(12) 0.18248(11) 0.0235(5) Uani 1 1 d . . . . .
C26 C -0.0782(3) 0.43981(11) 0.33762(11) 0.0211(5) Uani 1 1 d . . . . .
H26 H -0.068439 0.486698 0.346656 0.025 Uiso 1 1 calc R U . . .
C27 C -0.1977(3) 0.40036(12) 0.37459(11) 0.0216(5) Uani 1 1 d . . . . .
C28 C -0.2443(3) 0.41974(13) 0.44474(11) 0.0249(5) Uani 1 1 d . . . . .
H28A H -0.376208 0.410471 0.452829 0.030 Uiso 1 1 calc R U . . .
H28B H -0.224206 0.468786 0.450446 0.030 Uiso 1 1 calc R U . . .
C29 C -0.1253(4) 0.38028(13) 0.49713(12) 0.0254(5) Uani 1 1 d . . . . .
H29A H -0.089121 0.411630 0.532717 0.031 Uiso 1 1 calc R U . . .
H29B H -0.201008 0.344020 0.516831 0.031 Uiso 1 1 calc R U . . .
C30 C 0.0455(4) 0.34966(12) 0.46721(11) 0.0220(5) Uani 1 1 d . . . . .
C31 C 0.0503(4) 0.28145(12) 0.44990(12) 0.0252(5) Uani 1 1 d . . . . .
H31 H -0.024502 0.250244 0.473150 0.030 Uiso 1 1 calc R U . . .
C32 C 0.1619(4) 0.25848(12) 0.39958(12) 0.0264(5) Uani 1 1 d . . . . .
H32 H 0.162432 0.211871 0.388711 0.032 Uiso 1 1 calc R U . . .
C33 C -0.2384(3) 0.33584(12) 0.35102(11) 0.0225(5) Uani 1 1 d . . . . .
H33 H -0.337218 0.311063 0.369773 0.027 Uiso 1 1 calc R U . . .
C34 C -0.1360(3) 0.30767(12) 0.30049(11) 0.0224(5) Uani 1 1 d . . . . .
H34 H -0.167396 0.264164 0.284448 0.027 Uiso 1 1 calc R U . . .
C35 C 0.2482(3) 0.62323(12) 0.54114(11) 0.0197(5) Uani 1 1 d . . . . .
H35 H 0.258614 0.596573 0.579747 0.024 Uiso 1 1 calc R U . . .
C36 C 0.2578(3) 0.69243(12) 0.54566(11) 0.0204(5) Uani 1 1 d . . . . .
H36 H 0.273419 0.713033 0.587434 0.024 Uiso 1 1 calc R U . . .

loop_
_atom_site_aniso_label
_atom_site_aniso_U_11
_atom_site_aniso_U_22
_atom_site_aniso_U_33
_atom_site_aniso_U_23
_atom_site_aniso_U_13
_atom_site_aniso_U_12
Cl1 0.0468(4) 0.0240(3) 0.0149(2) 0.0031(2) -0.0049(2) -0.0026(3)
Cl2 0.0267(3) 0.0426(4) 0.0332(3) -0.0217(3) 0.0065(3) -0.0028(3)
O1 0.0295(9) 0.0348(9) 0.0165(8) -0.0026(7) 0.0042(7) -0.0034(8)
O2 0.0416(10) 0.0201(8) 0.0206(8) -0.0030(6) 0.0028(8) -0.0025(8)
O3 0.0329(10) 0.0213(8) 0.0236(8) 0.0028(7) 0.0014(8) -0.0033(7)
O4 0.0374(10) 0.0237(8) 0.0157(7) -0.0023(6) -0.0017(7) -0.0002(8)
O5 0.0276(9) 0.0345(9) 0.0328(10) -0.0164(8) 0.0042(8) -0.0046(8)
O6 0.0315(9) 0.0264(8) 0.0178(8) -0.0004(7) 0.0013(7) -0.0045(7)
C1 0.0314(14) 0.0383(14) 0.0237(12) 0.0028(10) 0.0084(11) -0.0015(11)
C2 0.0272(12) 0.0210(11) 0.0141(10) 0.0011(9) 0.0000(9) 0.0042(10)
C3 0.0267(12) 0.0219(11) 0.0154(10) 0.0004(9) -0.0016(10) 0.0020(10)
C4 0.0303(12) 0.0207(11) 0.0190(11) -0.0001(9) 0.0004(10) -0.0003(10)
C5 0.0283(13) 0.0250(12) 0.0186(11) -0.0016(9) 0.0047(10) 0.0027(10)
C6 0.0261(12) 0.0251(12) 0.0170(11) 0.0016(9) -0.0002(10) 0.0019(10)
C7 0.0288(13) 0.0253(11) 0.0183(11) -0.0011(9) -0.0005(10) 0.0021(10)
C8 0.0284(13) 0.0240(11) 0.0177(10) -0.0013(9) -0.0032(10) 0.0031(10)
C9 0.0202(11) 0.0260(12) 0.0176(10) 0.0013(9) -0.0043(9) 0.0018(9)
C10 0.0209(11) 0.0272(12) 0.0160(10) -0.0034(9) -0.0050(9) 0.0033(10)
C11 0.0242(12) 0.0297(12) 0.0232(12) -0.0077(10) -0.0027(10) 0.0018(10)
C12 0.0234(13) 0.0353(14) 0.0298(13) -0.0107(11) -0.0051(11) 0.0080(11)
C13 0.0208(11) 0.0266(12) 0.0267(12) -0.0054(10) -0.0087(10) 0.0075(10)
C14 0.0190(11) 0.0250(11) 0.0223(11) -0.0002(9) -0.0060(10) 0.0016(10)
C15 0.0219(12) 0.0199(11) 0.0172(10) 0.0004(8) -0.0064(9) 0.0012(9)
C16 0.0190(11) 0.0224(12) 0.0166(10) 0.0004(8) -0.0012(9) 0.0010(9)
C17 0.0186(11) 0.0255(13) 0.0185(10) 0.0015(9) 0.0002(9) 0.0008(10)
C18 0.0162(11) 0.0195(11) 0.0211(11) 0.0007(9) 0.0013(9) -0.0004(9)
C19 0.0171(11) 0.0234(11) 0.0175(10) -0.0023(9) -0.0007(9) 0.0004(9)
C20 0.0199(11) 0.0231(11) 0.0150(10) 0.0026(8) 0.0002(9) -0.0005(9)
C21 0.0174(11) 0.0197(11) 0.0190(10) -0.0007(8) 0.0000(9) 0.0002(9)
C22 0.0182(11) 0.0216(11) 0.0180(10) 0.0007(9) -0.0028(9) -0.0008(9)
C23 0.0375(14) 0.0202(11) 0.0261(12) -0.0047(9) 0.0004(11) 0.0003(11)
C24 0.0245(12) 0.0280(12) 0.0167(10) -0.0039(9) 0.0012(9) 0.0032(10)
C25 0.0256(12) 0.0258(12) 0.0190(11) -0.0036(9) -0.0026(10) 0.0014(10)
C26 0.0202(11) 0.0211(11) 0.0220(11) -0.0002(9) -0.0053(10) 0.0047(9)
C27 0.0176(11) 0.0256(11) 0.0217(11) -0.0011(9) -0.0040(10) 0.0060(10)
C28 0.0231(12) 0.0282(12) 0.0234(11) -0.0024(9) 0.0005(10) 0.0022(10)
C29 0.0289(13) 0.0267(12) 0.0207(12) 0.0023(9) 0.0022(10) -0.0047(10)
C30 0.0272(12) 0.0228(11) 0.0160(10) 0.0025(9) -0.0061(10) -0.0003(10)
C31 0.0291(13) 0.0222(12) 0.0242(12) 0.0067(10) -0.0110(11) -0.0032(10)
C32 0.0308(13) 0.0188(11) 0.0297(12) -0.0029(10) -0.0144(11) 0.0056(10)
C33 0.0181(11) 0.0270(11) 0.0225(11) 0.0009(9) -0.0043(9) -0.0007(9)
C34 0.0231(12) 0.0229(11) 0.0213(11) -0.0039(9) -0.0073(10) -0.0002(10)
C35 0.0195(11) 0.0226(11) 0.0170(10) 0.0044(8) 0.0008(9) 0.0013(9)
C36 0.0217(12) 0.0239(11) 0.0156(10) -0.0016(9) -0.0004(9) -0.0013(9)

loop_
_atom_type_symbol
_atom_type_description
_atom_type_scat_dispersion_real
_atom_type_scat_dispersion_imag
_atom_type_scat_source
C C 0.0181 0.0091 'International Tables Vol C Tables 4.2.6.8 and 6.1.1.4'
H H 0.0000 0.0000 'International Tables Vol C Tables 4.2.6.8 and 6.1.1.4'
Cl Cl 0.3639 0.7018 'International Tables Vol C Tables 4.2.6.8 and 6.1.1.4'
O O 0.0492 0.0322 'International Tables Vol C Tables 4.2.6.8 and 6.1.1.4'

loop_
_geom_angle_atom_site_label_1
_geom_angle_atom_site_label_2
_geom_angle_atom_site_label_3
_geom_angle
_geom_angle_site_symmetry_1
_geom_angle_site_symmetry_3
_geom_angle_publ_flag
C2 O1 C1 116.33(19) . . ?
C22 O2 C23 114.11(18) . . ?
C19 O4 H4 109.5 . . ?
C25 O5 H5 109.5 . . ?
O1 C1 H1A 109.5 . . ?
O1 C1 H1B 109.5 . . ?
O1 C1 H1C 109.5 . . ?
H1A C1 H1B 109.5 . . ?
H1A C1 H1C 109.5 . . ?
H1B C1 H1C 109.5 . . ?
O1 C2 C3 113.4(2) . . ?
O6 C2 O1 123.1(2) . . ?
O6 C2 C3 123.4(2) . . ?
C4 C3 C2 115.8(2) . . ?
C24 C3 C2 125.8(2) . . ?
C24 C3 C4 118.4(2) . . ?
C3 C4 H4A 119.6 . . ?
C5 C4 C3 120.8(2) . . ?
C5 C4 H4A 119.6 . . ?
C4 C5 H5A 119.5 . . ?
C4 C5 C6 121.0(2) . . ?
C6 C5 H5A 119.5 . . ?
C5 C6 C7 120.8(2) . . ?
C5 C6 C25 119.2(2) . . ?
C25 C6 C7 120.0(2) . . ?
C8 C7 C6 174.5(2) . . ?
C7 C8 C9 172.9(3) . . ?
C10 C9 C8 119.5(2) . . ?
C26 C9 C8 119.3(2) . . ?
C26 C9 C10 119.6(2) . . ?
C9 C10 C11 121.3(2) . . ?
C34 C10 C9 117.3(2) . . ?
C34 C10 C11 119.8(2) . . ?
C10 C11 H11A 109.1 . . ?
C10 C11 H11B 109.1 . . ?
C10 C11 C12 112.44(19) . . ?
H11A C11 H11B 107.8 . . ?
C12 C11 H11A 109.1 . . ?
C12 C11 H11B 109.1 . . ?
C11 C12 H12A 109.1 . . ?
C11 C12 H12B 109.1 . . ?
H12A C12 H12B 107.8 . . ?
C13 C12 C11 112.7(2) . . ?
C13 C12 H12A 109.1 . . ?
C13 C12 H12B 109.1 . . ?
C14 C13 C12 119.4(2) . . ?
C14 C13 C32 117.1(2) . . ?
C32 C13 C12 122.2(2) . . ?
C13 C14 H14 119.4 . . ?
C13 C14 C15 121.2(2) . . ?
C15 C14 H14 119.4 . . ?
C14 C15 C16 118.5(2) . . ?
C14 C15 C30 119.7(2) . . ?
C30 C15 C16 121.0(2) . . ?
C17 C16 C15 177.0(2) . . ?
C16 C17 C18 173.8(2) . . ?
C19 C18 C17 118.2(2) . . ?
C35 C18 C17 122.7(2) . . ?
C35 C18 C19 119.1(2) . . ?
O4 C19 C18 116.7(2) . . ?
O4 C19 C20 123.6(2) . . ?
C20 C19 C18 119.7(2) . . ?
C19 C20 Cl1 116.44(17) . . ?
C19 C20 C21 120.9(2) . . ?
C21 C20 Cl1 122.68(18) . . ?
C20 C21 C22 121.4(2) . . ?
C20 C21 C36 118.9(2) . . ?
C36 C21 C22 119.7(2) . . ?
O2 C22 C21 111.19(19) . . ?
O3 C22 O2 123.0(2) . . ?
O3 C22 C21 125.8(2) . . ?
O2 C23 H23A 109.5 . . ?
O2 C23 H23B 109.5 . . ?
O2 C23 H23C 109.5 . . ?
H23A C23 H23B 109.5 . . ?
H23A C23 H23C 109.5 . . ?
H23B C23 H23C 109.5 . . ?
C3 C24 Cl2 122.89(19) . . ?
C25 C24 Cl2 115.55(17) . . ?
C25 C24 C3 121.5(2) . . ?
O5 C25 C6 116.8(2) . . ?
O5 C25 C24 124.0(2) . . ?
C24 C25 C6 119.2(2) . . ?
C9 C26 H26 119.5 . . ?
C27 C26 C9 121.0(2) . . ?
C27 C26 H26 119.5 . . ?
C26 C27 C28 120.4(2) . . ?
C26 C27 C33 117.5(2) . . ?
C33 C27 C28 120.5(2) . . ?
C27 C28 H28A 109.0 . . ?
C27 C28 H28B 109.0 . . ?
C27 C28 C29 112.8(2) . . ?
H28A C28 H28B 107.8 . . ?
C29 C28 H28A 109.0 . . ?
C29 C28 H28B 109.0 . . ?
C28 C29 H29A 109.2 . . ?
C28 C29 H29B 109.2 . . ?
H29A C29 H29B 107.9 . . ?
C30 C29 C28 112.16(19) . . ?
C30 C29 H29A 109.2 . . ?
C30 C29 H29B 109.2 . . ?
C15 C30 C29 120.9(2) . . ?
C31 C30 C15 116.9(2) . . ?
C31 C30 C29 120.7(2) . . ?
C30 C31 H31 119.3 . . ?
C32 C31 C30 121.3(2) . . ?
C32 C31 H31 119.3 . . ?
C13 C32 H32 119.7 . . ?
C31 C32 C13 120.7(2) . . ?
C31 C32 H32 119.7 . . ?
C27 C33 H33 119.7 . . ?
C34 C33 C27 120.6(2) . . ?
C34 C33 H33 119.7 . . ?
C10 C34 H34 119.4 . . ?
C33 C34 C10 121.2(2) . . ?
C33 C34 H34 119.4 . . ?
C18 C35 H35 119.7 . . ?
C36 C35 C18 120.7(2) . . ?
C36 C35 H35 119.7 . . ?
C21 C36 H36 119.6 . . ?
C35 C36 C21 120.8(2) . . ?
C35 C36 H36 119.6 . . ?

loop_
_geom_bond_atom_site_label_1
_geom_bond_atom_site_label_2
_geom_bond_distance
_geom_bond_site_symmetry_2
_geom_bond_publ_flag
Cl1 C20 1.733(2) . ?
Cl2 C24 1.733(2) . ?
O1 C1 1.439(3) . ?
O1 C2 1.332(3) . ?
O2 C22 1.340(3) . ?
O2 C23 1.443(3) . ?
O3 C22 1.201(3) . ?
O4 H4 0.8400 . ?
O4 C19 1.349(3) . ?
O5 H5 0.8400 . ?
O5 C25 1.345(3) . ?
O6 C2 1.207(3) . ?
C1 H1A 0.9800 . ?
C1 H1B 0.9800 . ?
C1 H1C 0.9800 . ?
C2 C3 1.491(4) . ?
C3 C4 1.399(3) . ?
C3 C24 1.399(3) . ?
C4 H4A 0.9500 . ?
C4 C5 1.378(4) . ?
C5 H5A 0.9500 . ?
C5 C6 1.397(3) . ?
C6 C7 1.422(4) . ?
C6 C25 1.409(3) . ?
C7 C8 1.209(4) . ?
C8 C9 1.423(4) . ?
C9 C10 1.411(3) . ?
C9 C26 1.405(3) . ?
C10 C11 1.514(3) . ?
C10 C34 1.391(4) . ?
C11 H11A 0.9900 . ?
C11 H11B 0.9900 . ?
C11 C12 1.588(3) . ?
C12 H12A 0.9900 . ?
C12 H12B 0.9900 . ?
C12 C13 1.517(3) . ?
C13 C14 1.392(3) . ?
C13 C32 1.396(4) . ?
C14 H14 0.9500 . ?
C14 C15 1.402(3) . ?
C15 C16 1.438(3) . ?
C15 C30 1.408(3) . ?
C16 C17 1.199(3) . ?
C17 C18 1.439(3) . ?
C18 C19 1.406(3) . ?
C18 C35 1.399(3) . ?
C19 C20 1.392(3) . ?
C20 C21 1.397(3) . ?
C21 C22 1.495(3) . ?
C21 C36 1.397(3) . ?
C23 H23A 0.9800 . ?
C23 H23B 0.9800 . ?
C23 H23C 0.9800 . ?
C24 C25 1.395(4) . ?
C26 H26 0.9500 . ?
C26 C27 1.390(3) . ?
C27 C28 1.517(3) . ?
C27 C33 1.398(3) . ?
C28 H28A 0.9900 . ?
C28 H28B 0.9900 . ?
C28 C29 1.580(3) . ?
C29 H29A 0.9900 . ?
C29 H29B 0.9900 . ?
C29 C30 1.511(4) . ?
C30 C31 1.398(3) . ?
C31 H31 0.9500 . ?
C31 C32 1.383(4) . ?
C32 H32 0.9500 . ?
C33 H33 0.9500 . ?
C33 C34 1.387(3) . ?
C34 H34 0.9500 . ?
C35 H35 0.9500 . ?
C35 C36 1.377(3) . ?
C36 H36 0.9500 . ?

loop_
_geom_torsion_atom_site_label_1
_geom_torsion_atom_site_label_2
_geom_torsion_atom_site_label_3
_geom_torsion_atom_site_label_4
_geom_torsion
_geom_torsion_site_symmetry_1
_geom_torsion_site_symmetry_2
_geom_torsion_site_symmetry_3
_geom_torsion_site_symmetry_4
_geom_torsion_publ_flag
Cl1 C20 C21 C22 -0.7(3) . . . . ?
Cl1 C20 C21 C36 179.56(18) . . . . ?
Cl2 C24 C25 O5 -0.5(3) . . . . ?
Cl2 C24 C25 C6 179.11(18) . . . . ?
O1 C2 C3 C4 -149.4(2) . . . . ?
O1 C2 C3 C24 31.7(3) . . . . ?
O4 C19 C20 Cl1 -1.2(3) . . . . ?
O4 C19 C20 C21 177.1(2) . . . . ?
O6 C2 C3 C4 26.9(3) . . . . ?
O6 C2 C3 C24 -152.0(2) . . . . ?
C1 O1 C2 O6 5.2(3) . . . . ?
C1 O1 C2 C3 -178.6(2) . . . . ?
C2 C3 C4 C5 -180.0(2) . . . . ?
C2 C3 C24 Cl2 1.1(3) . . . . ?
C2 C3 C24 C25 177.9(2) . . . . ?
C3 C4 C5 C6 1.8(4) . . . . ?
C3 C24 C25 O5 -177.6(2) . . . . ?
C3 C24 C25 C6 2.1(3) . . . . ?
C4 C3 C24 Cl2 -177.80(18) . . . . ?
C4 C3 C24 C25 -1.0(3) . . . . ?
C4 C5 C6 C7 177.4(2) . . . . ?
C4 C5 C6 C25 -0.7(4) . . . . ?
C5 C6 C25 O5 178.5(2) . . . . ?
C5 C6 C25 C24 -1.2(3) . . . . ?
C7 C6 C25 O5 0.4(3) . . . . ?
C7 C6 C25 C24 -179.3(2) . . . . ?
C8 C9 C10 C11 13.0(3) . . . . ?
C8 C9 C10 C34 178.6(2) . . . . ?
C8 C9 C26 C27 -164.7(2) . . . . ?
C9 C10 C11 C12 72.5(3) . . . . ?
C9 C10 C34 C33 -14.1(3) . . . . ?
C9 C26 C27 C28 152.0(2) . . . . ?
C9 C26 C27 C33 -13.7(3) . . . . ?
C10 C9 C26 C27 1.0(3) . . . . ?
C10 C11 C12 C13 14.7(3) . . . . ?
C11 C10 C34 C33 151.7(2) . . . . ?
C11 C12 C13 C14 -91.4(3) . . . . ?
C11 C12 C13 C32 75.1(3) . . . . ?
C12 C13 C14 C15 153.3(2) . . . . ?
C12 C13 C32 C31 -152.8(2) . . . . ?
C13 C14 C15 C16 -170.1(2) . . . . ?
C13 C14 C15 C30 -0.3(3) . . . . ?
C14 C13 C32 C31 14.0(3) . . . . ?
C14 C15 C30 C29 -151.8(2) . . . . ?
C14 C15 C30 C31 14.3(3) . . . . ?
C15 C30 C31 C32 -14.4(3) . . . . ?
C16 C15 C30 C29 17.8(3) . . . . ?
C16 C15 C30 C31 -176.1(2) . . . . ?
C17 C18 C19 O4 1.7(3) . . . . ?
C17 C18 C19 C20 -178.4(2) . . . . ?
C17 C18 C35 C36 -179.9(2) . . . . ?
C18 C19 C20 Cl1 178.91(17) . . . . ?
C18 C19 C20 C21 -2.8(4) . . . . ?
C18 C35 C36 C21 -0.7(4) . . . . ?
C19 C18 C35 C36 -0.7(3) . . . . ?
C19 C20 C21 C22 -178.9(2) . . . . ?
C19 C20 C21 C36 1.3(3) . . . . ?
C20 C21 C22 O2 154.0(2) . . . . ?
C20 C21 C22 O3 -26.3(4) . . . . ?
C20 C21 C36 C35 0.4(3) . . . . ?
C22 C21 C36 C35 -179.3(2) . . . . ?
C23 O2 C22 O3 0.9(3) . . . . ?
C23 O2 C22 C21 -179.4(2) . . . . ?
C24 C3 C4 C5 -1.0(3) . . . . ?
C26 C9 C10 C11 -152.7(2) . . . . ?
C26 C9 C10 C34 12.9(3) . . . . ?
C26 C27 C28 C29 -97.6(3) . . . . ?
C26 C27 C33 C34 12.6(3) . . . . ?
C27 C28 C29 C30 18.2(3) . . . . ?
C27 C33 C34 C10 1.4(3) . . . . ?
C28 C27 C33 C34 -153.1(2) . . . . ?
C28 C29 C30 C15 66.2(3) . . . . ?
C28 C29 C30 C31 -99.4(3) . . . . ?
C29 C30 C31 C32 151.8(2) . . . . ?
C30 C31 C32 C13 0.1(4) . . . . ?
C32 C13 C14 C15 -13.9(3) . . . . ?
C33 C27 C28 C29 67.7(3) . . . . ?
C34 C10 C11 C12 -92.7(3) . . . . ?
C35 C18 C19 O4 -177.5(2) . . . . ?
C35 C18 C19 C20 2.4(3) . . . . ?
C36 C21 C22 O2 -26.2(3) . . . . ?
C36 C21 C22 O3 153.4(2) . . . . ?
